data_2219637
loop_
_publ_author_name
'Fun, Hoong-Kun'
'Jebas, Samuel Robinson'
'Sujith, K. V.'
'Patil, P. S.'
'Kalluraya, B.'

_publ_section_title
;
 <i>N</i>'-[(<i>Z</i>)-4-(Dimethylamino)benzylidene]-4-nitrobenzohydrazide
 monohydrate
;
_journal_coeditor_code IS2331
_journal_issue 10
_journal_name_full 'Acta Crystallographica Section E'
_journal_page_first o1907
_journal_page_last o1908
_journal_paper_doi 10.1107/S1600536808028328
_journal_volume 64
_journal_year 2008
_chemical_formula_iupac 'C16 H16 N4 O3 , H2 O'
_chemical_formula_moiety 'C16 H16 N4 O3 , H2 O'
_chemical_formula_sum 'C16 H18 N4 O4'
_chemical_formula_weight 330.34
_chemical_name_common
;
4-chloro-N'-{(1Z)-[4-(dimethylamino)phenyl]
methylene}4-nitrobenzohydrazide
;
_chemical_name_systematic
;
N'-[(<i>Z</i>)-4-(Dimethylamino)benzylene]-4-nitrobenzohydrazide
monohydrate
;
_space_group_IT_number 2
_symmetry_cell_setting triclinic
_symmetry_space_group_name_Hall '-P 1'
_symmetry_space_group_name_H-M 'P -1'
_atom_sites_solution_hydrogens geom
_atom_sites_solution_primary direct
_atom_sites_solution_secondary difmap
_audit_creation_method SHELXL97
_cell_angle_alpha 92.113(2)
_cell_angle_beta 90.918(2)
_cell_angle_gamma 107.8160(10)
_cell_formula_units_Z 4
_cell_length_a 6.5866(2)
_cell_length_b 7.1337(2)
_cell_length_c 34.4059(12)
_cell_measurement_reflns_used 9891
_cell_measurement_temperature 100.00(10)
_cell_measurement_theta_max 29.18
_cell_measurement_theta_min 2.21
_cell_volume 1537.42(8)
_computing_cell_refinement 'APEX2 (Bruker, 2005)'
_computing_data_collection 'APEX2 (Bruker, 2005)'
_computing_data_reduction 'SAINT (Bruker, 2005)'
_computing_molecular_graphics 'SHELXTL (Sheldrick, 2008)'
_computing_publication_material
;
SHELXTL and PLATON (Spek, 2003)
;
_computing_structure_refinement 'SHELXTL (Sheldrick, 2008)'
_computing_structure_solution 'SHELXTL (Sheldrick, 2008)'
_diffrn_ambient_temperature 100.00(10)
_diffrn_measured_fraction_theta_full 0.994
_diffrn_measured_fraction_theta_max 0.994
_diffrn_measurement_device_type 'Bruker SMART APEXII CCD area-detector'
_diffrn_measurement_method '\f and \w scans'
_diffrn_radiation_monochromator graphite
_diffrn_radiation_source 'fine-focus sealed tube'
_diffrn_radiation_type MoK\a
_diffrn_radiation_wavelength 0.71073
_diffrn_reflns_av_R_equivalents 0.0283
_diffrn_reflns_av_sigmaI/netI 0.0225
_diffrn_reflns_limit_h_max 9
_diffrn_reflns_limit_h_min -9
_diffrn_reflns_limit_k_max 10
_diffrn_reflns_limit_k_min -10
_diffrn_reflns_limit_l_max 51
_diffrn_reflns_limit_l_min -51
_diffrn_reflns_number 52996
_diffrn_reflns_theta_full 32.50
_diffrn_reflns_theta_max 32.50
_diffrn_reflns_theta_min 0.59
_diffrn_standards_number 0
_exptl_absorpt_coefficient_mu 0.105
_exptl_absorpt_correction_T_max 0.9895
_exptl_absorpt_correction_T_min 0.9587
_exptl_absorpt_correction_type multi-scan
_exptl_absorpt_process_details '(SADABS; Bruker, 2005)'
_exptl_crystal_colour red
_exptl_crystal_density_diffrn 1.427
_exptl_crystal_density_method 'not measured'
_exptl_crystal_description block
_exptl_crystal_F_000 696
_exptl_crystal_size_max 0.41
_exptl_crystal_size_mid 0.13
_exptl_crystal_size_min 0.10
_refine_diff_density_max 0.451
_refine_diff_density_min -0.364
_refine_ls_extinction_method none
_refine_ls_goodness_of_fit_ref 1.075
_refine_ls_hydrogen_treatment mixed
_refine_ls_matrix_type full
_refine_ls_number_parameters 461
_refine_ls_number_reflns 11039
_refine_ls_number_restraints 8
_refine_ls_restrained_S_all 1.075
_refine_ls_R_factor_all 0.0620
_refine_ls_R_factor_gt 0.0481
_refine_ls_shift/su_max 0.001
_refine_ls_shift/su_mean 0.000
_refine_ls_structure_factor_coef Fsqd
_refine_ls_weighting_details 'calc w = 1/[\s^2^(Fo^2^)+(0.0736P)^2^+0.5006P] where P=(Fo^2^+2Fc^2^)/3'
_refine_ls_weighting_scheme calc
_refine_ls_wR_factor_gt 0.1423
_refine_ls_wR_factor_ref 0.1553
_reflns_number_gt 8656
_reflns_number_total 11039
_reflns_threshold_expression I>2\s(I)
_cod_data_source_file is2331.cif
_cod_data_source_block I
_cod_original_sg_symbol_H-M P-1
_cod_database_code 2219637
_cod_database_fobs_code 2219637

loop_
_symmetry_equiv_pos_as_xyz
'x, y, z'
'-x, -y, -z'

loop_
_atom_site_type_symbol
_atom_site_label
_atom_site_fract_x
_atom_site_fract_y
_atom_site_fract_z
_atom_site_U_iso_or_equiv
_atom_site_adp_type
_atom_site_calc_flag
_atom_site_refinement_flags
_atom_site_occupancy
O O1A 0.70471(11) -0.07582(12) 0.30351(2) 0.01918(16) Uani d . 1
O O2A 1.23137(15) -0.24154(16) 0.46624(3) 0.0307(2) Uani d . 1
O O3A 1.53442(13) -0.13214(15) 0.43817(3) 0.02754(19) Uani d . 1
N N1A 0.99847(13) -0.03980(13) 0.26697(2) 0.01355(15) Uani d D 1
N N2A 0.89267(13) -0.00979(13) 0.23380(2) 0.01426(16) Uani d . 1
N N3A 1.33845(15) -0.17619(14) 0.43808(3) 0.01864(17) Uani d . 1
N N4A 0.71656(14) 0.20609(14) 0.05749(2) 0.01700(17) Uani d . 1
C C1A 1.24033(15) -0.04368(15) 0.33741(3) 0.01467(17) Uani d . 1
H H1AA 1.3181 0.0119 0.3161 0.018 Uiso calc R 1
C C2A 1.34633(15) -0.06955(15) 0.37105(3) 0.01509(18) Uani d . 1
H H2AA 1.4945 -0.0333 0.3725 0.018 Uiso calc R 1
C C3A 1.22662(15) -0.15040(14) 0.40243(3) 0.01401(17) Uani d . 1
C C4A 1.00511(16) -0.20815(15) 0.40145(3) 0.01574(18) Uani d . 1
H H4AA 0.9283 -0.2628 0.4229 0.019 Uiso calc R 1
C C5A 0.90143(15) -0.18208(14) 0.36758(3) 0.01475(17) Uani d . 1
H H5AA 0.7532 -0.2192 0.3663 0.018 Uiso calc R 1
C C6A 1.01742(15) -0.10065(14) 0.33537(3) 0.01233(16) Uani d . 1
C C7A 0.89305(15) -0.07167(14) 0.30049(3) 0.01324(17) Uani d . 1
C C8A 1.01208(15) 0.04600(14) 0.20449(3) 0.01353(17) Uani d . 1
H H8AA 1.1575 0.0637 0.2074 0.016 Uiso calc R 1
C C9A 0.92940(15) 0.08245(14) 0.16715(3) 0.01250(16) Uani d . 1
C C10A 0.71074(15) 0.03692(14) 0.15792(3) 0.01435(17) Uani d . 1
H H10A 0.6115 -0.0195 0.1764 0.017 Uiso calc R 1
C C11A 0.64051(15) 0.07458(15) 0.12178(3) 0.01456(17) Uani d . 1
H H11A 0.4948 0.0421 0.1164 0.017 Uiso calc R 1
C C12A 0.78608(15) 0.16157(14) 0.09285(3) 0.01284(17) Uani d . 1
C C13A 1.00565(15) 0.20405(15) 0.10204(3) 0.01502(17) Uani d . 1
H H13A 1.1057 0.2589 0.0836 0.018 Uiso calc R 1
C C14A 1.07347(15) 0.16486(15) 0.13832(3) 0.01493(17) Uani d . 1
H H14A 1.2190 0.1941 0.1437 0.018 Uiso calc R 1
C C15A 0.49080(18) 0.14199(19) 0.04745(3) 0.0236(2) Uani d . 1
H H15A 0.4164 0.1962 0.0664 0.035 Uiso calc R 1
H H15B 0.4376 0.0007 0.0471 0.035 Uiso calc R 1
H H15C 0.4687 0.1865 0.0222 0.035 Uiso calc R 1
C C16A 0.86549(18) 0.26143(18) 0.02608(3) 0.0225(2) Uani d . 1
H H16A 0.9824 0.3745 0.0344 0.034 Uiso calc R 1
H H16B 0.7939 0.2927 0.0039 0.034 Uiso calc R 1
H H16C 0.9185 0.1537 0.0192 0.034 Uiso calc R 1
O O1B 0.70699(12) 0.38412(13) 0.80186(2) 0.02177(17) Uani d . 1
O O2B 1.25253(15) 0.27622(16) 0.96674(3) 0.0316(2) Uani d . 1
O O3B 1.55367(13) 0.37835(15) 0.93778(3) 0.02784(19) Uani d . 1
N N1B 1.01061(13) 0.49010(12) 0.76799(2) 0.01420(16) Uani d D 1
N N2B 0.89598(14) 0.51210(12) 0.73516(3) 0.01539(16) Uani d . 1
N N3B 1.35800(15) 0.33755(14) 0.93811(3) 0.01923(18) Uani d . 1
N N4B 0.70414(14) 0.70854(14) 0.55794(3) 0.01718(17) Uani d . 1
C C1B 1.25594(15) 0.46004(15) 0.83674(3) 0.01543(18) Uani d . 1
H H1BA 1.3326 0.5104 0.8150 0.019 Uiso calc R 1
C C2B 1.36291(16) 0.43702(15) 0.87055(3) 0.01629(18) Uani d . 1
H H2BA 1.5110 0.4714 0.8716 0.020 Uiso calc R 1
C C3B 1.24511(16) 0.36207(14) 0.90255(3) 0.01464(17) Uani d . 1
C C4B 1.02391(16) 0.30698(15) 0.90212(3) 0.01653(18) Uani d . 1
H H4BA 0.9482 0.2558 0.9239 0.020 Uiso calc R 1
C C5B 0.91904(16) 0.33052(15) 0.86818(3) 0.01572(18) Uani d . 1
H H5BA 0.7708 0.2946 0.8672 0.019 Uiso calc R 1
C C6B 1.03316(15) 0.40749(14) 0.83543(3) 0.01277(16) Uani d . 1
C C7B 0.90385(15) 0.42761(14) 0.80052(3) 0.01407(17) Uani d . 1
C C8B 1.01092(16) 0.56375(14) 0.70506(3) 0.01526(18) Uani d . 1
H H8BA 1.1568 0.5830 0.7074 0.018 Uiso calc R 1
C C9B 0.92289(15) 0.59328(14) 0.66764(3) 0.01363(17) Uani d . 1
C C10B 0.70382(15) 0.54404(14) 0.65874(3) 0.01446(17) Uani d . 1
H H10B 0.6059 0.4873 0.6774 0.017 Uiso calc R 1
C C11B 0.63122(15) 0.57871(15) 0.62253(3) 0.01458(17) Uani d . 1
H H11B 0.4852 0.5445 0.6173 0.017 Uiso calc R 1
C C12B 0.77534(15) 0.66547(14) 0.59329(3) 0.01311(17) Uani d . 1
C C13B 0.99531(15) 0.70948(15) 0.60209(3) 0.01521(18) Uani d . 1
H H13B 1.0941 0.7631 0.5834 0.018 Uiso calc R 1
C C14B 1.06500(15) 0.67355(14) 0.63834(3) 0.01509(18) Uani d . 1
H H14B 1.2108 0.7036 0.6435 0.018 Uiso calc R 1
C C15B 0.47861(18) 0.64283(19) 0.54800(3) 0.0242(2) Uani d . 1
H H15D 0.4035 0.6948 0.5672 0.036 Uiso calc R 1
H H15E 0.4271 0.5014 0.5473 0.036 Uiso calc R 1
H H15F 0.4555 0.6886 0.5229 0.036 Uiso calc R 1
C C16B 0.85261(18) 0.76642(18) 0.52658(3) 0.0222(2) Uani d . 1
H H16D 0.9674 0.8813 0.5349 0.033 Uiso calc R 1
H H16E 0.7797 0.7956 0.5043 0.033 Uiso calc R 1
H H16F 0.9088 0.6607 0.5198 0.033 Uiso calc R 1
O O1W 0.41887(12) 0.95772(12) 0.24824(2) 0.01787(15) Uani d D 1
O O2W 0.53340(12) 0.38228(13) 0.24783(2) 0.02204(17) Uani d D 1
H H1NA 1.1237(17) -0.049(3) 0.2650(5) 0.037(4) Uiso d D 1
H H2W2 0.485(2) 0.2591(12) 0.2452(5) 0.046(5) Uiso d D 1
H H1W2 0.433(2) 0.429(2) 0.2445(5) 0.042(5) Uiso d D 1
H H2W1 0.529(2) 0.962(3) 0.2618(4) 0.048(5) Uiso d D 1
H H1NB 1.1465(14) 0.523(2) 0.7656(5) 0.037(4) Uiso d D 1
H H1W1 0.397(3) 0.860(2) 0.2324(4) 0.045(5) Uiso d D 1

loop_
_atom_site_aniso_label
_atom_site_aniso_U_11
_atom_site_aniso_U_22
_atom_site_aniso_U_33
_atom_site_aniso_U_12
_atom_site_aniso_U_13
_atom_site_aniso_U_23
O1A 0.0129(3) 0.0311(4) 0.0149(3) 0.0085(3) -0.0005(2) 0.0032(3)
O2A 0.0315(4) 0.0487(6) 0.0149(4) 0.0152(4) 0.0023(3) 0.0136(4)
O3A 0.0207(4) 0.0431(5) 0.0213(4) 0.0132(4) -0.0048(3) 0.0048(4)
N1A 0.0129(3) 0.0204(4) 0.0095(3) 0.0083(3) -0.0012(3) 0.0024(3)
N2A 0.0162(4) 0.0191(4) 0.0093(4) 0.0082(3) -0.0026(3) 0.0015(3)
N3A 0.0226(4) 0.0238(4) 0.0122(4) 0.0109(3) -0.0022(3) 0.0033(3)
N4A 0.0198(4) 0.0230(4) 0.0093(4) 0.0078(3) 0.0004(3) 0.0048(3)
C1A 0.0142(4) 0.0188(4) 0.0115(4) 0.0056(3) 0.0002(3) 0.0019(3)
C2A 0.0142(4) 0.0206(4) 0.0118(4) 0.0074(3) -0.0011(3) 0.0009(3)
C3A 0.0176(4) 0.0157(4) 0.0104(4) 0.0077(3) -0.0020(3) 0.0013(3)
C4A 0.0173(4) 0.0172(4) 0.0135(4) 0.0059(3) 0.0017(3) 0.0049(3)
C5A 0.0140(4) 0.0169(4) 0.0134(4) 0.0045(3) 0.0003(3) 0.0036(3)
C6A 0.0138(4) 0.0137(4) 0.0107(4) 0.0060(3) -0.0003(3) 0.0016(3)
C7A 0.0135(4) 0.0147(4) 0.0118(4) 0.0048(3) -0.0007(3) 0.0011(3)
C8A 0.0143(4) 0.0155(4) 0.0115(4) 0.0055(3) -0.0010(3) 0.0015(3)
C9A 0.0148(4) 0.0135(4) 0.0101(4) 0.0056(3) -0.0003(3) 0.0016(3)
C10A 0.0146(4) 0.0181(4) 0.0106(4) 0.0051(3) 0.0007(3) 0.0032(3)
C11A 0.0131(4) 0.0189(4) 0.0119(4) 0.0051(3) -0.0001(3) 0.0031(3)
C12A 0.0160(4) 0.0140(4) 0.0095(4) 0.0058(3) 0.0006(3) 0.0017(3)
C13A 0.0156(4) 0.0178(4) 0.0123(4) 0.0056(3) 0.0029(3) 0.0037(3)
C14A 0.0137(4) 0.0178(4) 0.0141(4) 0.0058(3) 0.0008(3) 0.0028(3)
C15A 0.0214(5) 0.0349(6) 0.0157(5) 0.0103(4) -0.0034(4) 0.0056(4)
C16A 0.0262(5) 0.0283(5) 0.0126(5) 0.0070(4) 0.0032(4) 0.0062(4)
O1B 0.0149(3) 0.0334(4) 0.0173(4) 0.0079(3) -0.0011(3) 0.0005(3)
O2B 0.0323(5) 0.0511(6) 0.0146(4) 0.0157(4) 0.0034(3) 0.0141(4)
O3B 0.0214(4) 0.0426(5) 0.0212(4) 0.0120(4) -0.0036(3) 0.0068(4)
N1B 0.0150(4) 0.0176(4) 0.0107(4) 0.0059(3) -0.0023(3) 0.0025(3)
N2B 0.0178(4) 0.0160(4) 0.0128(4) 0.0060(3) -0.0045(3) 0.0013(3)
N3B 0.0235(4) 0.0235(4) 0.0130(4) 0.0104(3) -0.0016(3) 0.0036(3)
N4B 0.0186(4) 0.0228(4) 0.0110(4) 0.0071(3) 0.0004(3) 0.0043(3)
C1B 0.0156(4) 0.0191(4) 0.0121(4) 0.0056(3) 0.0006(3) 0.0035(3)
C2B 0.0152(4) 0.0206(4) 0.0140(4) 0.0068(3) -0.0005(3) 0.0035(3)
C3B 0.0193(4) 0.0158(4) 0.0104(4) 0.0077(3) -0.0013(3) 0.0022(3)
C4B 0.0188(4) 0.0180(4) 0.0137(4) 0.0064(3) 0.0021(3) 0.0037(3)
C5B 0.0154(4) 0.0178(4) 0.0141(4) 0.0050(3) 0.0010(3) 0.0028(3)
C6B 0.0147(4) 0.0128(4) 0.0115(4) 0.0055(3) -0.0011(3) 0.0004(3)
C7B 0.0158(4) 0.0147(4) 0.0121(4) 0.0055(3) -0.0015(3) -0.0005(3)
C8B 0.0173(4) 0.0155(4) 0.0135(4) 0.0060(3) -0.0027(3) 0.0013(3)
C9B 0.0159(4) 0.0131(4) 0.0125(4) 0.0054(3) -0.0014(3) 0.0009(3)
C10B 0.0165(4) 0.0163(4) 0.0106(4) 0.0047(3) 0.0004(3) 0.0034(3)
C11B 0.0143(4) 0.0174(4) 0.0122(4) 0.0048(3) -0.0004(3) 0.0025(3)
C12B 0.0169(4) 0.0138(4) 0.0099(4) 0.0064(3) 0.0006(3) 0.0017(3)
C13B 0.0154(4) 0.0171(4) 0.0138(4) 0.0056(3) 0.0022(3) 0.0031(3)
C14B 0.0147(4) 0.0162(4) 0.0150(4) 0.0055(3) -0.0003(3) 0.0022(3)
C15B 0.0203(5) 0.0376(6) 0.0161(5) 0.0105(4) -0.0025(4) 0.0065(4)
C16B 0.0251(5) 0.0280(5) 0.0128(5) 0.0062(4) 0.0029(4) 0.0057(4)
O1W 0.0143(3) 0.0264(4) 0.0148(3) 0.0091(3) -0.0012(3) 0.0013(3)
O2W 0.0165(3) 0.0271(4) 0.0234(4) 0.0074(3) 0.0002(3) 0.0056(3)

loop_
_atom_type_symbol
_atom_type_description
_atom_type_scat_dispersion_real
_atom_type_scat_dispersion_imag
_atom_type_scat_source
C C 0.0033 0.0016 'International Tables Vol C Tables 4.2.6.8 and 6.1.1.4'
H H 0.0000 0.0000 'International Tables Vol C Tables 4.2.6.8 and 6.1.1.4'
N N 0.0061 0.0033 'International Tables Vol C Tables 4.2.6.8 and 6.1.1.4'
O O 0.0106 0.0060 'International Tables Vol C Tables 4.2.6.8 and 6.1.1.4'

loop_
_geom_angle_atom_site_label_1
_geom_angle_atom_site_label_2
_geom_angle_atom_site_label_3
_geom_angle
C7A N1A N2A 118.95(8)
C7A N1A H1NA 122.1(12)
N2A N1A H1NA 118.7(12)
C8A N2A N1A 114.85(8)
O2A N3A O3A 123.44(9)
O2A N3A C3A 118.16(9)
O3A N3A C3A 118.40(9)
C12A N4A C15A 119.77(8)
C12A N4A C16A 119.76(8)
C15A N4A C16A 117.83(9)
C2A C1A C6A 120.39(9)
C2A C1A H1AA 119.8
C6A C1A H1AA 119.8
C3A C2A C1A 118.55(9)
C3A C2A H2AA 120.7
C1A C2A H2AA 120.7
C2A C3A C4A 122.60(9)
C2A C3A N3A 118.59(9)
C4A C3A N3A 118.82(9)
C5A C4A C3A 118.18(9)
C5A C4A H4AA 120.9
C3A C4A H4AA 120.9
C4A C5A C6A 120.71(9)
C4A C5A H5AA 119.6
C6A C5A H5AA 119.6
C5A C6A C1A 119.57(8)
C5A C6A C7A 117.17(8)
C1A C6A C7A 123.22(8)
O1A C7A N1A 123.57(9)
O1A C7A C6A 120.16(9)
N1A C7A C6A 116.26(8)
N2A C8A C9A 122.77(9)
N2A C8A H8AA 118.6
C9A C8A H8AA 118.6
C14A C9A C10A 117.64(8)
C14A C9A C8A 118.88(8)
C10A C9A C8A 123.48(8)
C11A C10A C9A 121.09(9)
C11A C10A H10A 119.5
C9A C10A H10A 119.5
C10A C11A C12A 121.35(9)
C10A C11A H11A 119.3
C12A C11A H11A 119.3
N4A C12A C13A 121.29(8)
N4A C12A C11A 121.36(8)
C13A C12A C11A 117.34(8)
C14A C13A C12A 120.62(9)
C14A C13A H13A 119.7
C12A C13A H13A 119.7
C13A C14A C9A 121.94(9)
C13A C14A H14A 119.0
C9A C14A H14A 119.0
N4A C15A H15A 109.5
N4A C15A H15B 109.5
H15A C15A H15B 109.5
N4A C15A H15C 109.5
H15A C15A H15C 109.5
H15B C15A H15C 109.5
N4A C16A H16A 109.5
N4A C16A H16B 109.5
H16A C16A H16B 109.5
N4A C16A H16C 109.5
H16A C16A H16C 109.5
H16B C16A H16C 109.5
C7B N1B N2B 118.62(8)
C7B N1B H1NB 125.9(11)
N2B N1B H1NB 115.4(11)
C8B N2B N1B 113.95(8)
O2B N3B O3B 123.26(9)
O2B N3B C3B 118.35(9)
O3B N3B C3B 118.39(9)
C12B N4B C15B 119.95(8)
C12B N4B C16B 119.70(9)
C15B N4B C16B 117.92(9)
C2B C1B C6B 120.04(9)
C2B C1B H1BA 120.0
C6B C1B H1BA 120.0
C3B C2B C1B 118.87(9)
C3B C2B H2BA 120.6
C1B C2B H2BA 120.6
C2B C3B C4B 122.54(9)
C2B C3B N3B 118.80(9)
C4B C3B N3B 118.65(9)
C3B C4B C5B 118.02(9)
C3B C4B H4BA 121.0
C5B C4B H4BA 121.0
C4B C5B C6B 120.93(9)
C4B C5B H5BA 119.5
C6B C5B H5BA 119.5
C1B C6B C5B 119.59(9)
C1B C6B C7B 124.01(9)
C5B C6B C7B 116.40(8)
O1B C7B N1B 122.42(9)
O1B C7B C6B 120.50(9)
N1B C7B C6B 117.07(8)
N2B C8B C9B 122.99(9)
N2B C8B H8BA 118.5
C9B C8B H8BA 118.5
C14B C9B C10B 117.73(9)
C14B C9B C8B 118.20(9)
C10B C9B C8B 124.06(9)
C11B C10B C9B 120.92(9)
C11B C10B H10B 119.5
C9B C10B H10B 119.5
C10B C11B C12B 121.27(9)
C10B C11B H11B 119.4
C12B C11B H11B 119.4
N4B C12B C13B 121.07(9)
N4B C12B C11B 121.46(9)
C13B C12B C11B 117.46(8)
C14B C13B C12B 120.49(9)
C14B C13B H13B 119.8
C12B C13B H13B 119.8
C13B C14B C9B 122.08(9)
C13B C14B H14B 119.0
C9B C14B H14B 119.0
N4B C15B H15D 109.5
N4B C15B H15E 109.5
H15D C15B H15E 109.5
N4B C15B H15F 109.5
H15D C15B H15F 109.5
H15E C15B H15F 109.5
N4B C16B H16D 109.5
N4B C16B H16E 109.5
H16D C16B H16E 109.5
N4B C16B H16F 109.5
H16D C16B H16F 109.5
H16E C16B H16F 109.5
H2W1 O1W H1W1 106.7(12)
H2W2 O2W H1W2 108.6(12)

loop_
_geom_bond_atom_site_label_1
_geom_bond_atom_site_label_2
_geom_bond_distance
O1A C7A 1.2379(11)
O2A N3A 1.2278(12)
O3A N3A 1.2315(12)
N1A C7A 1.3462(12)
N1A N2A 1.3846(11)
N1A H1NA 0.850(9)
N2A C8A 1.2875(12)
N3A C3A 1.4667(12)
N4A C12A 1.3751(12)
N4A C15A 1.4475(14)
N4A C16A 1.4540(13)
C1A C2A 1.3892(13)
C1A C6A 1.3983(13)
C1A H1AA 0.9300
C2A C3A 1.3838(13)
C2A H2AA 0.9300
C3A C4A 1.3889(13)
C4A C5A 1.3884(13)
C4A H4AA 0.9300
C5A C6A 1.3972(13)
C5A H5AA 0.9300
C6A C7A 1.4981(13)
C8A C9A 1.4505(13)
C8A H8AA 0.9300
C9A C14A 1.4005(13)
C9A C10A 1.4043(13)
C10A C11A 1.3835(13)
C10A H10A 0.9300
C11A C12A 1.4167(13)
C11A H11A 0.9300
C12A C13A 1.4119(13)
C13A C14A 1.3857(13)
C13A H13A 0.9300
C14A H14A 0.9300
C15A H15A 0.9600
C15A H15B 0.9600
C15A H15C 0.9600
C16A H16A 0.9600
C16A H16B 0.9600
C16A H16C 0.9600
O1B C7B 1.2396(12)
O2B N3B 1.2297(12)
O3B N3B 1.2317(12)
N1B C7B 1.3475(13)
N1B N2B 1.3888(11)
N1B H1NB 0.859(9)
N2B C8B 1.2899(13)
N3B C3B 1.4650(13)
N4B C12B 1.3753(12)
N4B C15B 1.4454(14)
N4B C16B 1.4527(14)
C1B C2B 1.3911(13)
C1B C6B 1.3985(13)
C1B H1BA 0.9300
C2B C3B 1.3847(14)
C2B H2BA 0.9300
C3B C4B 1.3878(14)
C4B C5B 1.3888(14)
C4B H4BA 0.9300
C5B C6B 1.3988(13)
C5B H5BA 0.9300
C6B C7B 1.4978(13)
C8B C9B 1.4524(13)
C8B H8BA 0.9300
C9B C14B 1.4019(13)
C9B C10B 1.4025(13)
C10B C11B 1.3847(13)
C10B H10B 0.9300
C11B C12B 1.4189(13)
C11B H11B 0.9300
C12B C13B 1.4107(13)
C13B C14B 1.3817(13)
C13B H13B 0.9300
C14B H14B 0.9300
C15B H15D 0.9600
C15B H15E 0.9600
C15B H15F 0.9600
C16B H16D 0.9600
C16B H16E 0.9600
C16B H16F 0.9600
O1W H2W1 0.848(9)
O1W H1W1 0.842(9)
O2W H2W2 0.839(8)
O2W H1W2 0.838(8)

loop_
_geom_hbond_atom_site_label_D
_geom_hbond_atom_site_label_H
_geom_hbond_atom_site_label_A
_geom_hbond_site_symmetry_A
_geom_hbond_distance_DH
_geom_hbond_distance_HA
_geom_hbond_distance_DA
_geom_hbond_angle_DHA
N1A H1NA O1W 1_645 0.850(9) 2.024(10) 2.8582(11) 166.8(16)
O2W H2W2 O1W 1_545 0.839(8) 2.066(9) 2.8892(12) 166.9(16)
O2W H1W2 N2B 2_666 0.838(8) 2.435(11) 3.1989(12) 151.8(16)
O2W H1W2 O1B 2_666 0.838(8) 2.453(13) 3.1535(11) 141.6(15)
O1W H2W1 O1A 1_565 0.848(9) 1.907(10) 2.7227(10) 160.9(18)
O1W H2W1 N2A 1_565 0.848(9) 2.550(16) 3.1072(11) 124.2(14)
N1B H1NB O2W 2_766 0.859(9) 2.073(9) 2.9260(12) 171.5(16)
O1W H1W1 O1B 2_666 0.842(9) 1.997(9) 2.8304(12) 170.2(17)
C1A H1AA O1W 1_645 0.93 2.49 3.3025(13) 146
C8A H8AA O1W 1_645 0.93 2.51 3.2886(13) 141
C1B H1BA O2W 2_766 0.93 2.41 3.3276(13) 169
C5B H5BA O1B . 0.93 2.42 2.7555(13) 101
C8B H8BA O2W 2_766 0.93 2.48 3.2977(14) 147
C15A H15C O2B 1_454 0.96 2.58 3.4738(15) 156
C15B H15F O2A 1_465 0.96 2.58 3.4773(15) 156

loop_
_geom_torsion_atom_site_label_1
_geom_torsion_atom_site_label_2
_geom_torsion_atom_site_label_3
_geom_torsion_atom_site_label_4
_geom_torsion
C7A N1A N2A C8A 170.93(9)
C6A C1A C2A C3A -0.75(15)
C1A C2A C3A C4A 0.60(15)
C1A C2A C3A N3A -179.48(9)
O2A N3A C3A C2A 177.47(10)
O3A N3A C3A C2A -2.85(15)
O2A N3A C3A C4A -2.60(15)
O3A N3A C3A C4A 177.07(10)
C2A C3A C4A C5A -0.35(15)
N3A C3A C4A C5A 179.73(9)
C3A C4A C5A C6A 0.25(15)
C4A C5A C6A C1A -0.42(15)
C4A C5A C6A C7A -178.04(9)
C2A C1A C6A C5A 0.68(15)
C2A C1A C6A C7A 178.15(9)
N2A N1A C7A O1A -0.01(15)
N2A N1A C7A C6A -179.29(8)
C5A C6A C7A O1A 16.42(14)
C1A C6A C7A O1A -161.10(10)
C5A C6A C7A N1A -164.26(9)
C1A C6A C7A N1A 18.21(14)
N1A N2A C8A C9A 179.26(8)
N2A C8A C9A C14A 172.55(9)
N2A C8A C9A C10A -8.37(15)
C14A C9A C10A C11A -0.81(15)
C8A C9A C10A C11A -179.90(9)
C9A C10A C11A C12A -0.44(15)
C15A N4A C12A C13A 173.52(10)
C16A N4A C12A C13A 12.30(15)
C15A N4A C12A C11A -7.65(15)
C16A N4A C12A C11A -168.87(9)
C10A C11A C12A N4A -177.42(9)
C10A C11A C12A C13A 1.46(15)
N4A C12A C13A C14A 177.65(9)
C11A C12A C13A C14A -1.23(14)
C12A C13A C14A C9A 0.00(15)
C10A C9A C14A C13A 1.04(15)
C8A C9A C14A C13A -179.83(9)
C7B N1B N2B C8B -176.98(9)
C6B C1B C2B C3B -0.12(15)
C1B C2B C3B C4B 0.67(16)
C1B C2B C3B N3B 179.87(9)
O2B N3B C3B C2B 177.95(10)
O3B N3B C3B C2B -2.44(15)
O2B N3B C3B C4B -2.82(15)
O3B N3B C3B C4B 176.80(10)
C2B C3B C4B C5B -0.61(16)
N3B C3B C4B C5B -179.81(9)
C3B C4B C5B C6B 0.00(15)
C2B C1B C6B C5B -0.46(15)
C2B C1B C6B C7B 179.70(9)
C4B C5B C6B C1B 0.53(15)
C4B C5B C6B C7B -179.62(9)
N2B N1B C7B O1B 1.99(15)
N2B N1B C7B C6B -179.45(8)
C1B C6B C7B O1B -177.60(10)
C5B C6B C7B O1B 2.56(14)
C1B C6B C7B N1B 3.81(14)
C5B C6B C7B N1B -176.03(9)
N1B N2B C8B C9B 179.47(9)
N2B C8B C9B C14B 171.95(9)
N2B C8B C9B C10B -8.92(16)
C14B C9B C10B C11B -1.69(14)
C8B C9B C10B C11B 179.17(9)
C9B C10B C11B C12B -0.18(15)
C15B N4B C12B C13B 173.26(10)
C16B N4B C12B C13B 11.36(15)
C15B N4B C12B C11B -7.93(15)
C16B N4B C12B C11B -169.83(9)
C10B C11B C12B N4B -176.95(9)
C10B C11B C12B C13B 1.91(15)
N4B C12B C13B C14B 177.09(9)
C11B C12B C13B C14B -1.76(14)
C12B C13B C14B C9B -0.10(15)
C10B C9B C14B C13B 1.84(15)
C8B C9B C14B C13B -178.97(9)
